data_4080423
loop_
_publ_author_name
'Aznar, Rosario'
'Grabulosa, Arnald'
'Mannu, Alberto'
'Muller, Guillermo'
'Sainz, Daniel'
'Moreno, Virtudes'
'Font-Bardia, Merc\`e'
'Calvet, Teresa'
'Lorenzo, Julia'

_publ_section_title
;
 [RuCl2(\h6-p-cymene)(P*)] and [RuCl2(\k-P*-\h6-arene)] Complexes
 ContainingP-Stereogenic Phosphines. Activity in Transfer Hydrogenation
 and Interactions with DNA
;
_journal_issue 8
_journal_name_full Organometallics
_journal_page_first 2344
_journal_paper_doi 10.1021/om3012294
_journal_volume 32
_journal_year 2013
_chemical_absolute_configuration ad
_chemical_compound_source 'synthesis as described'
_chemical_formula_moiety 'C19 H28 B P'
_chemical_formula_sum 'C19 H28 B P'
_chemical_formula_weight 298.19
_chemical_name_systematic
;
 ?
;
_space_group_IT_number 19
_symmetry_cell_setting orthorhombic
_symmetry_Int_Tables_number 19
_symmetry_space_group_name_Hall 'P 2ac 2ab'
_symmetry_space_group_name_H-M 'P 21 21 21'
_atom_sites_solution_hydrogens geom
_atom_sites_solution_primary direct
_atom_sites_solution_secondary difmap
_audit_creation_date 2010-08-02T14:00:42-00:00
_audit_creation_method 'WinGX routine CIF_UPDATE'
_cell_angle_alpha 90
_cell_angle_beta 90
_cell_angle_gamma 90
_cell_formula_units_Z 4
_cell_length_a 6.2672(12)
_cell_length_b 12.117(2)
_cell_length_c 22.568(5)
_cell_measurement_reflns_used 1990
_cell_measurement_temperature 100(2)
_cell_measurement_theta_max 18.71
_cell_measurement_theta_min 2.46
_cell_measurement_wavelength 0.71073
_cell_volume 1713.8(6)
_computing_cell_refinement 'APEX2 v2010-7.0 (Bruker AXS, 2010)'
_computing_data_collection 'APEX2 v2010-7.0 (Bruker AXS, 2010)'
_computing_data_reduction 'APEX2 v2010-7.0 (Bruker AXS, 2010)'
_computing_molecular_graphics 'Ortep-3 for Windows (Farrugia, 1997)'
_computing_publication_material 'WinGX publication routines (Farrugia, 1999)'
_computing_structure_refinement 'SHELXL-97 (Sheldrick, 2008)'
_computing_structure_solution 'SIR97 (Altomare et al., 1999)'
_diffrn_ambient_temperature 100(2)
_diffrn_measured_fraction_theta_full 1
_diffrn_measured_fraction_theta_max 1
_diffrn_measurement_device_type 'Bruker SMART 1000 CCD'
_diffrn_measurement_method 'omega and phi scans'
_diffrn_radiation_monochromator graphite
_diffrn_radiation_probe x-ray
_diffrn_radiation_type MoK\a
_diffrn_radiation_wavelength 0.71073
_diffrn_reflns_av_R_equivalents 0.0759
_diffrn_reflns_av_unetI/netI 0.0592
_diffrn_reflns_limit_h_max 8
_diffrn_reflns_limit_h_min -8
_diffrn_reflns_limit_k_max 15
_diffrn_reflns_limit_k_min 0
_diffrn_reflns_limit_l_max 28
_diffrn_reflns_limit_l_min 0
_diffrn_reflns_number 20965
_diffrn_reflns_theta_full 27.1
_diffrn_reflns_theta_max 27.1
_diffrn_reflns_theta_min 1.8
_exptl_absorpt_coefficient_mu 0.152
_exptl_absorpt_correction_T_max 0.9824
_exptl_absorpt_correction_T_min 0.7865
_exptl_absorpt_correction_type multi-scan
_exptl_absorpt_process_details 'BRUKER AXS - SADABS'
_exptl_crystal_colour colourless
_exptl_crystal_density_diffrn 1.156
_exptl_crystal_density_method 'not measured'
_exptl_crystal_description prism
_exptl_crystal_F_000 648
_exptl_crystal_size_max 0.34
_exptl_crystal_size_mid 0.15
_exptl_crystal_size_min 0.1
_refine_diff_density_max 0.274
_refine_diff_density_min -0.225
_refine_diff_density_rms 0.051
_refine_ls_abs_structure_details 'Flack H D (1983), Acta Cryst. A39, 876-881, 1585 firdel pairs'
_refine_ls_abs_structure_Flack 0.00(12)
_refine_ls_extinction_method none
_refine_ls_goodness_of_fit_ref 1.046
_refine_ls_hydrogen_treatment constr
_refine_ls_matrix_type full
_refine_ls_number_parameters 193
_refine_ls_number_reflns 3776
_refine_ls_number_restraints 0
_refine_ls_restrained_S_all 1.046
_refine_ls_R_factor_all 0.0711
_refine_ls_R_factor_gt 0.048
_refine_ls_shift/su_max 0.000
_refine_ls_shift/su_mean 0.000
_refine_ls_structure_factor_coef Fsqd
_refine_ls_weighting_details 'calc w=1/[\s^2^(Fo^2^)+(0.0419P)^2^+0.5251P] where P=(Fo^2^+2Fc^2^)/3'
_refine_ls_weighting_scheme calc
_refine_ls_wR_factor_gt 0.0957
_refine_ls_wR_factor_ref 0.1055
_reflns_number_gt 3003
_reflns_number_total 3776
_reflns_threshold_expression >2\s(I)
_cod_data_source_file om3012294_si_002.cif
_cod_data_source_block 2d
_cod_database_code 4080423

loop_
_symmetry_equiv_pos_as_xyz
'x, y, z'
'-x+1/2, -y, z+1/2'
'x+1/2, -y+1/2, -z'
'-x, y+1/2, -z+1/2'

loop_
_atom_site_label
_atom_site_type_symbol
_atom_site_fract_x
_atom_site_fract_y
_atom_site_fract_z
_atom_site_U_iso_or_equiv
_atom_site_adp_type
_atom_site_occupancy
_atom_site_symmetry_multiplicity
_atom_site_calc_flag
_atom_site_refinement_flags
P1 P 0.42314(10) 0.44325(5) 0.26440(3) 0.02345(15) Uani 1 1 d .
B1 B 0.2154(5) 0.5262(2) 0.22125(13) 0.0307(7) Uani 1 1 d .
H1A H 0.1467 0.5907 0.2504 0.046 Uiso 1 1 calc R
H1B H 0.0867 0.4703 0.2059 0.046 Uiso 1 1 calc R
H1C H 0.2924 0.5657 0.1824 0.046 Uiso 1 1 calc R
C1 C 0.6452(4) 0.5294(2) 0.28489(12) 0.0306(6) Uani 1 1 d .
H1D H 0.7590 0.4836 0.3016 0.046 Uiso 1 1 calc R
H1E H 0.5987 0.5836 0.3144 0.046 Uiso 1 1 calc R
H1F H 0.6987 0.5680 0.2497 0.046 Uiso 1 1 calc R
C2 C 0.3273(4) 0.3835(2) 0.33399(10) 0.0233(5) Uani 1 1 d .
H2 H 0.2670 0.4454 0.3580 0.028 Uiso 1 1 calc R
C3 C 0.1460(4) 0.3013(2) 0.32346(11) 0.0258(6) Uani 1 1 d .
H3A H 0.0277 0.3388 0.3025 0.031 Uiso 1 1 calc R
H3B H 0.1978 0.2405 0.2979 0.031 Uiso 1 1 calc R
C4 C 0.0631(4) 0.2535(2) 0.38183(11) 0.0322(6) Uani 1 1 d .
H4A H -0.0028 0.3131 0.4056 0.039 Uiso 1 1 calc R
H4B H -0.0479 0.1975 0.3734 0.039 Uiso 1 1 calc R
C5 C 0.2429(4) 0.2008(2) 0.41695(12) 0.0321(6) Uani 1 1 d .
H5A H 0.1867 0.1731 0.4552 0.038 Uiso 1 1 calc R
H5B H 0.3006 0.1371 0.3946 0.038 Uiso 1 1 calc R
C6 C 0.4203(5) 0.2831(2) 0.42856(10) 0.0314(6) Uani 1 1 d .
H6A H 0.5376 0.2460 0.4502 0.038 Uiso 1 1 calc R
H6B H 0.3655 0.3435 0.4538 0.038 Uiso 1 1 calc R
C7 C 0.5066(4) 0.3312(2) 0.37094(11) 0.0272(6) Uani 1 1 d .
H7A H 0.5761 0.2720 0.3476 0.033 Uiso 1 1 calc R
H7B H 0.6156 0.3878 0.3801 0.033 Uiso 1 1 calc R
C8 C 0.5326(4) 0.3296(2) 0.22162(10) 0.0280(6) Uani 1 1 d .
H8A H 0.6443 0.2923 0.2453 0.034 Uiso 1 1 calc R
H8B H 0.4181 0.2752 0.2138 0.034 Uiso 1 1 calc R
C9 C 0.6282(4) 0.3667(2) 0.16297(10) 0.0290(6) Uani 1 1 d .
H9A H 0.5208 0.4109 0.1412 0.035 Uiso 1 1 calc R
H9B H 0.7520 0.4151 0.1711 0.035 Uiso 1 1 calc R
C10 C 0.6997(4) 0.2724(2) 0.12416(11) 0.0256(6) Uani 1 1 d .
C11 C 0.5755(4) 0.23362(19) 0.07936(10) 0.0255(5) Uani 1 1 d .
H11 H 0.4367 0.2636 0.0741 0.031 Uiso 1 1 calc R
C12 C 0.6478(4) 0.1491(2) 0.04001(10) 0.0248(6) Uani 1 1 d .
C13 C 0.5247(4) 0.1137(2) -0.00815(11) 0.0297(6) Uani 1 1 d .
H13 H 0.3851 0.1425 -0.0137 0.036 Uiso 1 1 calc R
C14 C 0.6039(5) 0.0381(2) -0.04711(11) 0.0324(6) Uani 1 1 d .
H14 H 0.5201 0.0156 -0.0800 0.039 Uiso 1 1 calc R
C15 C 0.8083(4) -0.0070(2) -0.03902(11) 0.0315(6) Uani 1 1 d .
H15 H 0.8614 -0.0596 -0.0665 0.038 Uiso 1 1 calc R
C16 C 0.9303(5) 0.0238(2) 0.00761(11) 0.0320(6) Uani 1 1 d .
H16 H 1.0676 -0.0080 0.0128 0.038 Uiso 1 1 calc R
C17 C 0.8543(4) 0.1040(2) 0.04920(11) 0.0247(6) Uani 1 1 d .
C18 C 0.9769(4) 0.1428(2) 0.09691(11) 0.0311(6) Uani 1 1 d .
H18 H 1.1138 0.1118 0.1040 0.037 Uiso 1 1 calc R
C19 C 0.9030(4) 0.2237(2) 0.13303(11) 0.0308(6) Uani 1 1 d .
H19 H 0.9894 0.2482 0.1650 0.037 Uiso 1 1 calc R

loop_
_atom_site_aniso_label
_atom_site_aniso_U_11
_atom_site_aniso_U_22
_atom_site_aniso_U_33
_atom_site_aniso_U_23
_atom_site_aniso_U_13
_atom_site_aniso_U_12
P1 0.0252(3) 0.0206(3) 0.0245(3) -0.0023(3) 0.0000(3) 0.0005(3)
B1 0.0355(17) 0.0259(16) 0.0307(17) -0.0007(12) -0.0055(13) 0.0015(13)
C1 0.0296(14) 0.0235(13) 0.0388(15) 0.0005(11) -0.0006(11) -0.0022(11)
C2 0.0251(13) 0.0231(13) 0.0216(12) -0.0020(10) 0.0005(10) 0.0027(11)
C3 0.0231(13) 0.0285(14) 0.0259(13) -0.0013(11) -0.0022(10) 0.0022(11)
C4 0.0305(14) 0.0337(14) 0.0324(14) 0.0007(11) 0.0058(13) 0.0000(13)
C5 0.0382(15) 0.0315(15) 0.0266(14) 0.0016(12) 0.0061(12) 0.0076(12)
C6 0.0394(15) 0.0332(14) 0.0217(12) -0.0032(11) -0.0026(13) 0.0110(14)
C7 0.0239(12) 0.0301(14) 0.0276(14) -0.0045(11) -0.0026(11) 0.0014(11)
C8 0.0365(16) 0.0219(12) 0.0257(13) -0.0028(10) 0.0014(11) 0.0029(11)
C9 0.0361(16) 0.0251(13) 0.0258(13) -0.0023(11) 0.0049(11) -0.0036(11)
C10 0.0350(15) 0.0213(13) 0.0206(13) 0.0022(10) 0.0064(11) -0.0029(11)
C11 0.0302(13) 0.0238(12) 0.0226(12) 0.0021(10) 0.0036(12) -0.0016(12)
C12 0.0281(13) 0.0260(13) 0.0204(12) 0.0073(10) 0.0043(10) -0.0011(11)
C13 0.0298(15) 0.0302(14) 0.0289(13) 0.0029(11) -0.0024(11) 0.0013(11)
C14 0.0442(16) 0.0274(14) 0.0256(13) -0.0035(11) 0.0001(12) -0.0016(13)
C15 0.0478(17) 0.0213(14) 0.0255(14) 0.0021(11) 0.0096(13) -0.0009(13)
C16 0.0346(14) 0.0276(13) 0.0339(14) 0.0068(11) 0.0085(13) 0.0017(13)
C17 0.0242(13) 0.0257(13) 0.0243(13) 0.0094(10) 0.0029(10) -0.0021(10)
C18 0.0303(15) 0.0323(14) 0.0309(14) 0.0115(12) -0.0033(11) 0.0004(12)
C19 0.0371(15) 0.0315(14) 0.0237(13) 0.0047(11) -0.0018(12) -0.0043(13)

loop_
_atom_type_symbol
_atom_type_description
_atom_type_scat_dispersion_real
_atom_type_scat_dispersion_imag
_atom_type_scat_source
C C 0.0033 0.0016 'International Tables Vol C Tables 4.2.6.8 and 6.1.1.4'
H H 0 0 'International Tables Vol C Tables 4.2.6.8 and 6.1.1.4'
B B 0.0013 0.0007 'International Tables Vol C Tables 4.2.6.8 and 6.1.1.4'
P P 0.1023 0.0942 'International Tables Vol C Tables 4.2.6.8 and 6.1.1.4'

loop_
_geom_angle_atom_site_label_1
_geom_angle_atom_site_label_2
_geom_angle_atom_site_label_3
_geom_angle
C1 P1 C8 106.53(12)
C1 P1 C2 105.23(12)
C8 P1 C2 106.25(11)
C1 P1 B1 110.63(13)
C8 P1 B1 112.65(12)
C2 P1 B1 114.95(12)
P1 B1 H1A 109.5
P1 B1 H1B 109.5
H1A B1 H1B 109.5
P1 B1 H1C 109.5
H1A B1 H1C 109.5
H1B B1 H1C 109.5
P1 C1 H1D 109.5
P1 C1 H1E 109.5
H1D C1 H1E 109.5
P1 C1 H1F 109.5
H1D C1 H1F 109.5
H1E C1 H1F 109.5
C3 C2 C7 111.1(2)
C3 C2 P1 111.59(16)
C7 C2 P1 112.88(17)
C3 C2 H2 107.0
C7 C2 H2 107.0
P1 C2 H2 107.0
C4 C3 C2 111.4(2)
C4 C3 H3A 109.4
C2 C3 H3A 109.4
C4 C3 H3B 109.4
C2 C3 H3B 109.4
H3A C3 H3B 108.0
C5 C4 C3 110.9(2)
C5 C4 H4A 109.5
C3 C4 H4A 109.5
C5 C4 H4B 109.5
C3 C4 H4B 109.5
H4A C4 H4B 108.0
C6 C5 C4 111.0(2)
C6 C5 H5A 109.4
C4 C5 H5A 109.4
C6 C5 H5B 109.4
C4 C5 H5B 109.4
H5A C5 H5B 108.0
C5 C6 C7 111.4(2)
C5 C6 H6A 109.4
C7 C6 H6A 109.4
C5 C6 H6B 109.4
C7 C6 H6B 109.4
H6A C6 H6B 108.0
C6 C7 C2 111.2(2)
C6 C7 H7A 109.4
C2 C7 H7A 109.4
C6 C7 H7B 109.4
C2 C7 H7B 109.4
H7A C7 H7B 108.0
C9 C8 P1 112.76(17)
C9 C8 H8A 109.0
P1 C8 H8A 109.0
C9 C8 H8B 109.0
P1 C8 H8B 109.0
H8A C8 H8B 107.8
C10 C9 C8 113.5(2)
C10 C9 H9A 108.9
C8 C9 H9A 108.9
C10 C9 H9B 108.9
C8 C9 H9B 108.9
H9A C9 H9B 107.7
C11 C10 C19 118.3(2)
C11 C10 C9 121.6(2)
C19 C10 C9 120.0(2)
C10 C11 C12 121.9(2)
C10 C11 H11 119.0
C12 C11 H11 119.0
C13 C12 C17 119.9(2)
C13 C12 C11 121.8(2)
C17 C12 C11 118.3(2)
C14 C13 C12 120.3(2)
C14 C13 H13 119.8
C12 C13 H13 119.8
C13 C14 C15 120.7(2)
C13 C14 H14 119.7
C15 C14 H14 119.7
C16 C15 C14 120.6(2)
C16 C15 H15 119.7
C14 C15 H15 119.7
C15 C16 C17 120.6(3)
C15 C16 H16 119.7
C17 C16 H16 119.7
C18 C17 C12 118.8(2)
C18 C17 C16 123.2(2)
C12 C17 C16 117.9(2)
C19 C18 C17 121.1(3)
C19 C18 H18 119.5
C17 C18 H18 119.5
C18 C19 C10 121.5(2)
C18 C19 H19 119.2
C10 C19 H19 119.2

loop_
_geom_bond_atom_site_label_1
_geom_bond_atom_site_label_2
_geom_bond_distance
P1 C1 1.800(3)
P1 C8 1.816(2)
P1 C2 1.831(2)
P1 B1 1.911(3)
B1 H1A 1.1088
B1 H1B 1.1088
B1 H1C 1.1088
C1 H1D 0.9800
C1 H1E 0.9800
C1 H1F 0.9800
C2 C3 1.530(3)
C2 C7 1.536(3)
C2 H2 1.0000
C3 C4 1.530(3)
C3 H3A 0.9900
C3 H3B 0.9900
C4 C5 1.519(4)
C4 H4A 0.9900
C4 H4B 0.9900
C5 C6 1.516(4)
C5 H5A 0.9900
C5 H5B 0.9900
C6 C7 1.525(3)
C6 H6A 0.9900
C6 H6B 0.9900
C7 H7A 0.9900
C7 H7B 0.9900
C8 C9 1.521(3)
C8 H8A 0.9900
C8 H8B 0.9900
C9 C10 1.508(3)
C9 H9A 0.9900
C9 H9B 0.9900
C10 C11 1.360(3)
C10 C19 1.419(4)
C11 C12 1.429(3)
C11 H11 0.9500
C12 C13 1.401(3)
C12 C17 1.420(3)
C13 C14 1.364(3)
C13 H13 0.9500
C14 C15 1.404(4)
C14 H14 0.9500
C15 C16 1.353(4)
C15 H15 0.9500
C16 C17 1.432(3)
C16 H16 0.9500
C17 C18 1.404(4)
C18 C19 1.356(4)
C18 H18 0.9500
C19 H19 0.9500

loop_
_geom_torsion_atom_site_label_1
_geom_torsion_atom_site_label_2
_geom_torsion_atom_site_label_3
_geom_torsion_atom_site_label_4
_geom_torsion
C1 P1 C2 C3 -176.19(17)
C8 P1 C2 C3 -63.46(19)
B1 P1 C2 C3 61.8(2)
C1 P1 C2 C7 -50.3(2)
C8 P1 C2 C7 62.45(19)
B1 P1 C2 C7 -172.24(17)
C7 C2 C3 C4 54.4(3)
P1 C2 C3 C4 -178.71(17)
C2 C3 C4 C5 -55.8(3)
C3 C4 C5 C6 56.9(3)
C4 C5 C6 C7 -57.0(3)
C5 C6 C7 C2 55.6(3)
C3 C2 C7 C6 -54.1(3)
P1 C2 C7 C6 179.68(16)
C1 P1 C8 C9 -65.8(2)
C2 P1 C8 C9 -177.61(18)
B1 P1 C8 C9 55.7(2)
P1 C8 C9 C10 -174.17(18)
C8 C9 C10 C11 98.1(3)
C8 C9 C10 C19 -83.4(3)
C19 C10 C11 C12 -2.6(3)
C9 C10 C11 C12 175.9(2)
C10 C11 C12 C13 -176.3(2)
C10 C11 C12 C17 1.0(3)
C17 C12 C13 C14 -1.5(4)
C11 C12 C13 C14 175.7(2)
C12 C13 C14 C15 1.2(4)
C13 C14 C15 C16 0.0(4)
C14 C15 C16 C17 -0.7(4)
C13 C12 C17 C18 178.4(2)
C11 C12 C17 C18 1.1(3)
C13 C12 C17 C16 0.8(3)
C11 C12 C17 C16 -176.5(2)
C15 C16 C17 C18 -177.2(2)
C15 C16 C17 C12 0.3(4)
C12 C17 C18 C19 -1.6(4)
C16 C17 C18 C19 175.9(2)
C17 C18 C19 C10 -0.1(4)
C11 C10 C19 C18 2.1(4)
C9 C10 C19 C18 -176.4(2)
